data_2101952
loop_
_publ_author_name
'Belaj, F.'

_publ_section_title
;
 Structures of the Phosphazenes [ClC(NPCl~3~)~2~]^+^PCl~6~^{-^} and
 [CH~3~C(NPCl~3~)~2~]^+^SbCl~6~^{-^} at 90 K
;
_journal_issue 6
_journal_name_full 'Acta Crystallographica Section B'
_journal_page_first 953
_journal_page_last 960
_journal_paper_doi 10.1107/S0108768197008343
_journal_volume 53
_journal_year 1997
_chemical_formula_moiety 'C Cl7 N2 P2 1+, Cl6 P 1-'
_chemical_formula_structural '(Cl C(N P Cl3)2) (P Cl6)'
_chemical_formula_sum 'C Cl13 N2 P3'
_chemical_formula_weight 593.83
_chemical_melting_point 441.15
_chemical_name_common
;
 Chloro-bis(trichlorophosphazeno)methyl hexachlorophosphate
;
_chemical_name_systematic
;
 [N-(chloroformimidoyl)phosphorimidic trichloridato]trichlorophosphorus
 hexachlorophosphate
;
_space_group_IT_number 4
_symmetry_cell_setting monoclinic
_symmetry_space_group_name_Hall 'P 2yb'
_symmetry_space_group_name_H-M 'P 1 21 1'
_audit_creation_method SHELXL
_cell_angle_alpha 90.00
_cell_angle_beta 96.900(10)
_cell_angle_gamma 90.00
_cell_formula_units_Z 4
_cell_length_a 9.958(2)
_cell_length_b 11.546(2)
_cell_length_c 15.726(2)
_cell_measurement_reflns_used 53
_cell_measurement_temperature 90(2)
_cell_measurement_theta_max 19.5
_cell_measurement_theta_min 15.0
_cell_volume 1795.0(5)
_computing_cell_refinement 'local program'
_computing_data_collection 'local program'
_computing_data_reduction 'local program'
_computing_molecular_graphics 'ORTEP (Johnson, 1965)'
_computing_publication_material 'SHELXL-93 (Sheldrick, 1993)'
_computing_structure_refinement 'SHELXL-93 (Sheldrick, 1993)'
_computing_structure_solution 'SHELXS-86 (Sheldrick, 1985)'
_diffrn_ambient_temperature 90(2)
_diffrn_measurement_device 'Stoe 4-circle diffractometer'
_diffrn_measurement_method 'profile data from omega - scans'
_diffrn_radiation_monochromator graphite
_diffrn_radiation_source 'fine-focus sealed tube'
_diffrn_radiation_type MoK\a
_diffrn_radiation_wavelength 0.71069
_diffrn_reflns_av_R_equivalents 0.0274
_diffrn_reflns_av_sigmaI/netI 0.0391
_diffrn_reflns_limit_h_max 17
_diffrn_reflns_limit_h_min -18
_diffrn_reflns_limit_k_max 20
_diffrn_reflns_limit_k_min -1
_diffrn_reflns_limit_l_max 28
_diffrn_reflns_limit_l_min 0
_diffrn_reflns_number 12747
_diffrn_reflns_theta_max 40.00
_diffrn_reflns_theta_min 1.30
_diffrn_standards_decay_% 1.02
_diffrn_standards_interval_count 100
_diffrn_standards_number 3
_exptl_absorpt_coefficient_mu 2.250
_exptl_absorpt_correction_T_max 0.844
_exptl_absorpt_correction_T_min 0.630
_exptl_absorpt_correction_type refdelf
_exptl_crystal_colour 'pale yellow'
_exptl_crystal_density_diffrn 2.197
_exptl_crystal_description block
_exptl_crystal_F_000 1144
_exptl_crystal_size_max 0.40
_exptl_crystal_size_mid 0.35
_exptl_crystal_size_min 0.30
_refine_diff_density_max 0.629
_refine_diff_density_min -0.738
_refine_ls_abs_structure_details 'Flack H D (1983), Acta Cryst. A39, 876-881'
_refine_ls_abs_structure_Flack 0.12(6)
_refine_ls_extinction_method none
_refine_ls_goodness_of_fit_all 1.063
_refine_ls_goodness_of_fit_obs 1.052
_refine_ls_matrix_type full
_refine_ls_number_parameters 343
_refine_ls_number_reflns 12231
_refine_ls_number_restraints 1
_refine_ls_restrained_S_all 1.110
_refine_ls_restrained_S_obs 1.052
_refine_ls_R_factor_all 0.0433
_refine_ls_R_factor_obs 0.0313
_refine_ls_shift/esd_max -0.001
_refine_ls_shift/esd_mean 0.000
_refine_ls_structure_factor_coef Fsqd
_refine_ls_weighting_details 'w=1/[\s^2^(Fo^2^)+(0.0398P)^2^+0.0000P] where P=(Fo^2^+2Fc^2^)/3'
_refine_ls_weighting_scheme calc
_refine_ls_wR_factor_all 0.0854
_refine_ls_wR_factor_obs 0.0748
_reflns_number_observed 10519
_reflns_number_total 12281
_reflns_observed_criterion >2sigma(I)
_cod_data_source_file se0217.cif
_cod_data_source_block p26
_cod_depositor_comments
;
The following automatic conversions were performed:

'_chemical_melting_point' value '168_C' was changed to '441.15' - it
was converted from degrees Celsius(C) to Kelvins(K).

Automatic conversion script
Id: cif_fix_values 1646 2011-03-28 12:23:43Z adriana 

The following automatic conversions were performed:

'_chemical_melting_point' value '168_C' was changed to '441.15' - it
was converted from degrees Celsius(C) to Kelvins(K).

Automatic conversion script
Id: cif_fix_values 1715 2011-07-08 13:25:40Z adriana 

The following automatic conversions were performed:

'_refine_ls_weighting_scheme' value 'calc
w=1/[\s^2^(Fo^2^)+(0.0398P)^2^+0.0000P] where P=(Fo^2^+2Fc^2^)/3' was
changed to 'calc'. New tag '_refine_ls_weighting_details' was
created. The value of the new tag was set to
'w=1/[\s^2^(Fo^2^)+(0.0398P)^2^+0.0000P] where P=(Fo^2^+2Fc^2^)/3'.

Automatic conversion script
Id: cif_fix_values 3143 2015-03-26 13:38:13Z robertas 
;
_cod_original_sg_symbol_Hall 'P 2y1'
_cod_database_code 2101952

loop_
_symmetry_equiv_pos_as_xyz
'x, y, z'
'-x, y+1/2, -z'

loop_
_atom_site_aniso_label
_atom_site_aniso_U_11
_atom_site_aniso_U_22
_atom_site_aniso_U_33
_atom_site_aniso_U_12
_atom_site_aniso_U_13
_atom_site_aniso_U_23
Cl1 0.0184(2) 0.0101(2) 0.0285(3) -0.0017(2) 0.0027(2) -0.0024(2)
C1 0.0127(8) 0.0106(8) 0.0146(8) -0.0011(6) 0.0023(6) -0.0020(7)
N11 0.0115(7) 0.0124(8) 0.0168(8) -0.0002(6) 0.0012(6) -0.0013(6)
P11 0.0110(2) 0.0143(2) 0.0151(2) -0.0019(2) 0.0019(2) -0.0018(2)
Cl11 0.0241(3) 0.0276(3) 0.0163(2) -0.0020(3) 0.0041(2) -0.0055(2)
Cl12 0.0184(2) 0.0301(3) 0.0256(3) -0.0116(3) 0.0079(2) -0.0044(3)
Cl13 0.0212(3) 0.0185(3) 0.0298(3) 0.0048(2) -0.0059(2) -0.0001(2)
N12 0.0128(7) 0.0111(7) 0.0146(7) -0.0004(6) 0.0010(6) -0.0005(6)
P12 0.0099(2) 0.0105(2) 0.0120(2) -0.0005(2) 0.0008(2) 0.0007(2)
Cl14 0.0156(2) 0.0134(2) 0.0151(2) -0.0011(2) 0.0006(2) 0.0039(2)
Cl15 0.0246(3) 0.0140(2) 0.0157(2) -0.0021(2) 0.0072(2) -0.0023(2)
Cl16 0.0107(2) 0.0204(3) 0.0286(3) -0.0010(2) -0.0026(2) 0.0039(2)
Cl2 0.0145(2) 0.0140(2) 0.0180(2) -0.0035(2) 0.0025(2) -0.0039(2)
C2 0.0117(7) 0.0119(8) 0.0120(7) -0.0015(7) 0.0017(6) 0.0003(6)
N21 0.0110(6) 0.0119(7) 0.0155(7) -0.0001(6) -0.0003(6) 0.0013(6)
P21 0.0118(2) 0.0115(2) 0.0122(2) 0.0008(2) 0.0005(2) 0.0010(2)
Cl21 0.0281(3) 0.0224(3) 0.0133(2) 0.0053(2) 0.0050(2) 0.0039(2)
Cl22 0.0119(2) 0.0188(3) 0.0300(3) -0.0015(2) -0.0037(2) 0.0017(2)
Cl23 0.0180(2) 0.0142(2) 0.0166(2) 0.0039(2) 0.0018(2) -0.0016(2)
N22 0.0156(7) 0.0106(7) 0.0186(8) 0.0003(7) -0.0013(6) 0.0005(7)
P22 0.0106(2) 0.0107(2) 0.0140(2) 0.0015(2) 0.0010(2) 0.0000(2)
Cl24 0.0128(2) 0.0244(3) 0.0218(2) 0.0052(2) 0.0035(2) -0.0019(2)
Cl25 0.0248(2) 0.0157(2) 0.0154(2) 0.0005(2) 0.0033(2) 0.0024(2)
Cl26 0.0163(2) 0.0105(2) 0.0190(2) -0.0012(2) 0.0011(2) 0.0000(2)
P3 0.0116(2) 0.0097(2) 0.0116(2) -0.0013(2) 0.0028(2) 0.0005(2)
Cl31 0.0148(2) 0.0147(2) 0.0152(2) 0.0011(2) 0.0007(2) 0.0023(2)
Cl32 0.0153(2) 0.0126(2) 0.0191(2) 0.0016(2) 0.0026(2) 0.0032(2)
Cl33 0.0182(2) 0.0155(2) 0.0144(2) -0.0035(2) 0.0058(2) -0.0037(2)
Cl34 0.0208(2) 0.0127(2) 0.0125(2) -0.0002(2) 0.0021(2) -0.0012(2)
Cl35 0.0140(2) 0.0132(2) 0.0170(2) -0.0025(2) 0.0066(2) -0.0001(2)
Cl36 0.0136(2) 0.0148(2) 0.0160(2) -0.0041(2) 0.0023(2) 0.0028(2)
P4 0.0122(2) 0.0108(2) 0.0111(2) 0.0013(2) 0.0022(2) 0.0000(2)
Cl41 0.0257(3) 0.0222(3) 0.0156(2) 0.0069(2) 0.0092(2) 0.0067(2)
Cl42 0.0225(2) 0.0161(2) 0.0132(2) 0.0024(2) 0.0046(2) 0.0033(2)
Cl43 0.0168(2) 0.0195(3) 0.0201(2) -0.0021(2) 0.0002(2) -0.0068(2)
Cl44 0.0183(2) 0.0148(2) 0.0262(3) -0.0032(2) 0.0030(2) -0.0051(2)
Cl45 0.0145(2) 0.0153(2) 0.0187(2) 0.0044(2) 0.0025(2) -0.0018(2)
Cl46 0.0158(2) 0.0157(2) 0.0187(2) 0.0047(2) 0.0058(2) 0.0017(2)

loop_
_atom_site_label
_atom_site_fract_x
_atom_site_fract_y
_atom_site_fract_z
_atom_site_U_iso_or_equiv
_atom_site_thermal_displace_type
_atom_site_calc_flag
_atom_site_occupancy
_atom_site_type_symbol
Cl1 0.53199(6) 1.24441(5) 0.25740(4) 0.01903(10) Uani d 1 Cl
C1 0.5051(2) 1.0979(2) 0.24699(14) 0.0126(3) Uani d 1 C
N11 0.5975(2) 1.0243(2) 0.27980(13) 0.0136(3) Uani d 1 N
P11 0.73182(6) 1.04059(6) 0.34260(4) 0.01343(10) Uani d 1 P
Cl11 0.70514(7) 1.11551(7) 0.45124(4) 0.02254(12) Uani d 1 Cl
Cl12 0.87603(7) 1.12809(8) 0.29632(4) 0.02428(13) Uani d 1 Cl
Cl13 0.80194(7) 0.88474(7) 0.36810(5) 0.02390(13) Uani d 1 Cl
N12 0.3876(2) 1.0687(2) 0.20553(13) 0.0129(3) Uani d 1 N
P12 0.34316(6) 0.93696(6) 0.18780(4) 0.01082(9) Uani d 1 P
Cl14 0.38755(6) 0.82529(5) 0.28178(4) 0.01480(9) Uani d 1 Cl
Cl15 0.41889(7) 0.87519(6) 0.08785(4) 0.01770(10) Uani d 1 Cl
Cl16 0.14654(6) 0.93690(6) 0.16220(4) 0.02032(11) Uani d 1 Cl
Cl2 1.08105(6) 0.69334(5) 0.30438(4) 0.01545(9) Uani d 1 Cl
C2 0.9859(2) 0.5903(2) 0.24426(14) 0.0119(3) Uani d 1 C
N21 1.0256(2) 0.4823(2) 0.24390(13) 0.0130(3) Uani d 1 N
P21 1.14655(6) 0.41275(6) 0.29259(4) 0.01191(9) Uani d 1 P
Cl21 1.10943(7) 0.36404(7) 0.40682(4) 0.02108(11) Uani d 1 Cl
Cl22 1.32607(6) 0.48615(6) 0.30869(5) 0.02076(11) Uani d 1 Cl
Cl23 1.16720(6) 0.27059(6) 0.22724(4) 0.01630(9) Uani d 1 Cl
N22 0.8755(2) 0.6322(2) 0.20229(13) 0.0152(3) Uani d 1 N
P22 0.76032(6) 0.57345(6) 0.13917(4) 0.01178(9) Uani d 1 P
Cl24 0.58566(6) 0.61927(7) 0.17434(4) 0.01954(11) Uani d 1 Cl
Cl25 0.76518(7) 0.63486(6) 0.02368(4) 0.01856(10) Uani d 1 Cl
Cl26 0.75505(6) 0.40310(5) 0.12867(4) 0.01535(9) Uani d 1 Cl
P3 0.21999(6) 0.52612(6) -0.00741(4) 0.01087(9) Uani d 1 P
Cl31 0.36201(6) 0.40660(5) 0.05873(4) 0.01499(9) Uani d 1 Cl
Cl32 0.08027(6) 0.64744(5) -0.07212(4) 0.01563(9) Uani d 1 Cl
Cl33 0.22502(6) 0.62744(6) 0.10759(4) 0.01572(9) Uani d 1 Cl
Cl34 0.21351(6) 0.42394(5) -0.12185(3) 0.01533(9) Uani d 1 Cl
Cl35 0.38497(5) 0.62605(5) -0.04604(4) 0.01433(9) Uani d 1 Cl
Cl36 0.05697(5) 0.42691(5) 0.03091(4) 0.01479(9) Uani d 1 Cl
P4 1.27898(6) 1.01168(6) 0.51989(4) 0.01130(9) Uani d 1 P
Cl41 1.29908(7) 1.08890(6) 0.39858(4) 0.02062(11) Uani d 1 Cl
Cl42 1.25637(6) 0.93616(6) 0.64213(4) 0.01705(9) Uani d 1 Cl
Cl43 1.14682(6) 0.88231(6) 0.45786(4) 0.01896(10) Uani d 1 Cl
Cl44 1.41002(6) 1.14176(6) 0.58192(4) 0.01973(11) Uani d 1 Cl
Cl45 1.44809(6) 0.90177(6) 0.50817(4) 0.01611(9) Uani d 1 Cl
Cl46 1.10644(6) 1.11973(6) 0.53215(4) 0.01643(9) Uani d 1 Cl

loop_
_atom_type_symbol
_atom_type_description
_atom_type_scat_dispersion_real
_atom_type_scat_dispersion_imag
_atom_type_scat_source
Cl Cl 0.1484 0.1585 'International Tables Vol C Tables 4.2.6.8 and 6.1.1.4'
P P 0.1023 0.0942 'International Tables Vol C Tables 4.2.6.8 and 6.1.1.4'
N N 0.0061 0.0033 'International Tables Vol C Tables 4.2.6.8 and 6.1.1.4'
C C 0.0033 0.0016 'International Tables Vol C Tables 4.2.6.8 and 6.1.1.4'

loop_
_geom_angle_atom_site_label_1
_geom_angle_atom_site_label_2
_geom_angle_atom_site_label_3
_geom_angle
_geom_angle_publ_flag
N11 C1 N12 124.8(2) yes
N11 C1 Cl1 120.4(2) yes
N12 C1 Cl1 114.8(2) yes
C1 N11 P11 132.2(2) yes
N11 P11 Cl13 105.90(9) yes
N11 P11 Cl11 113.90(8) yes
Cl13 P11 Cl11 108.05(5) yes
N11 P11 Cl12 115.61(9) yes
Cl13 P11 Cl12 106.88(5) yes
Cl11 P11 Cl12 106.10(4) yes
C1 N12 P12 122.8(2) yes
N12 P12 Cl16 106.64(8) yes
N12 P12 Cl15 111.17(8) yes
Cl16 P12 Cl15 107.94(4) yes
N12 P12 Cl14 117.32(8) yes
Cl16 P12 Cl14 106.48(4) yes
Cl15 P12 Cl14 106.88(4) yes
N22 C2 N21 126.0(2) yes
N22 C2 Cl2 113.2(2) yes
N21 C2 Cl2 120.8(2) yes
C2 N21 P21 134.5(2) yes
N21 P21 Cl21 112.09(8) yes
N21 P21 Cl23 107.18(9) yes
Cl21 P21 Cl23 106.47(4) yes
N21 P21 Cl22 118.36(9) yes
Cl21 P21 Cl22 105.92(4) yes
Cl23 P21 Cl22 106.10(4) yes
C2 N22 P22 131.5(2) yes
N22 P22 Cl25 109.33(9) yes
N22 P22 Cl24 108.01(9) yes
Cl25 P22 Cl24 106.62(4) yes
N22 P22 Cl26 119.43(9) yes
Cl25 P22 Cl26 106.67(4) yes
Cl24 P22 Cl26 106.08(4) yes
Cl36 P3 Cl32 90.71(3) yes
Cl36 P3 Cl34 89.68(3) yes
Cl32 P3 Cl34 90.50(3) yes
Cl36 P3 Cl33 89.78(3) yes
Cl32 P3 Cl33 89.54(3) yes
Cl34 P3 Cl33 179.46(4) yes
Cl36 P3 Cl31 89.85(4) yes
Cl32 P3 Cl31 179.05(4) yes
Cl34 P3 Cl31 90.26(3) yes
Cl33 P3 Cl31 89.70(3) yes
Cl36 P3 Cl35 179.88(4) yes
Cl32 P3 Cl35 89.40(3) yes
Cl34 P3 Cl35 90.29(3) yes
Cl33 P3 Cl35 90.24(3) yes
Cl31 P3 Cl35 90.04(3) yes
Cl45 P4 Cl41 90.66(3) yes
Cl45 P4 Cl44 90.71(4) yes
Cl41 P4 Cl44 89.81(4) yes
Cl45 P4 Cl43 89.66(4) yes
Cl41 P4 Cl43 90.16(4) yes
Cl44 P4 Cl43 179.63(4) yes
Cl45 P4 Cl42 90.26(3) yes
Cl41 P4 Cl42 179.07(4) yes
Cl44 P4 Cl42 90.04(4) yes
Cl43 P4 Cl42 89.99(4) yes
Cl45 P4 Cl46 178.97(4) yes
Cl41 P4 Cl46 89.97(3) yes
Cl44 P4 Cl46 90.11(4) yes
Cl43 P4 Cl46 89.52(4) yes
Cl42 P4 Cl46 89.11(3) yes

loop_
_geom_bond_atom_site_label_1
_geom_bond_atom_site_label_2
_geom_bond_distance
_geom_bond_publ_flag
Cl1 C1 1.718(2) yes
C1 N11 1.312(3) yes
C1 N12 1.312(3) yes
N11 P11 1.576(2) yes
P11 Cl13 1.9542(10) yes
P11 Cl11 1.9613(9) yes
P11 Cl12 1.9657(9) yes
N12 P12 1.600(2) yes
P12 Cl16 1.9509(9) yes
P12 Cl15 1.9578(9) yes
P12 Cl14 1.9710(8) yes
Cl2 C2 1.730(2) yes
C2 N22 1.305(3) yes
C2 N21 1.308(3) yes
N21 P21 1.568(2) yes
P21 Cl21 1.9593(9) yes
P21 Cl23 1.9605(9) yes
P21 Cl22 1.9670(9) yes
N22 P22 1.578(2) yes
P22 Cl25 1.9557(9) yes
P22 Cl24 1.9601(9) yes
P22 Cl26 1.9739(9) yes
P3 Cl36 2.1321(8) yes
P3 Cl32 2.1432(9) yes
P3 Cl34 2.1465(8) yes
P3 Cl33 2.1494(8) yes
P3 Cl31 2.1524(9) yes
P3 Cl35 2.1538(8) yes
P4 Cl45 2.1342(9) yes
P4 Cl41 2.1368(9) yes
P4 Cl44 2.1458(9) yes
P4 Cl43 2.1462(9) yes
P4 Cl42 2.1472(9) yes
P4 Cl46 2.1507(9) yes

loop_
_geom_torsion_atom_site_label_1
_geom_torsion_atom_site_label_2
_geom_torsion_atom_site_label_3
_geom_torsion_atom_site_label_4
_geom_torsion
_geom_torsion_publ_flag
N12 C1 N11 P11 -169.1(2) yes
Cl1 C1 N11 P11 10.3(3) yes
C1 N11 P11 Cl13 174.7(2) yes
C1 N11 P11 Cl11 56.1(3) yes
C1 N11 P11 Cl12 -67.1(2) yes
N11 C1 N12 P12 -1.4(3) yes
Cl1 C1 N12 P12 179.23(13) yes
C1 N12 P12 Cl16 160.6(2) yes
C1 N12 P12 Cl15 -82.0(2) yes
C1 N12 P12 Cl14 41.4(2) yes
N22 C2 N21 P21 -175.5(2) yes
Cl2 C2 N21 P21 4.1(3) yes
C2 N21 P21 Cl21 82.7(2) yes
C2 N21 P21 Cl23 -160.9(2) yes
C2 N21 P21 Cl22 -41.1(3) yes
N21 C2 N22 P22 -1.4(4) yes
Cl2 C2 N22 P22 178.9(2) yes
C2 N22 P22 Cl25 -112.6(2) yes
C2 N22 P22 Cl24 131.8(2) yes
C2 N22 P22 Cl26 10.6(3) yes
